data_7204730
loop_
_publ_author_name
'Kalle I. N\"attinen'
'Kari Rissanen'

_publ_section_title
;
 Chloride--hydrogen interactions of picolinic, nicotinic and
 isonicotinic acid chloride hydrochlorides in the crystalline state
;
_journal_issue 57
_journal_name_full CrystEngComm
_journal_page_first 326
_journal_page_last 330
_journal_paper_doi 10.1039/b307875b
_journal_volume 5
_journal_year 2003
_chemical_formula_sum 'C6 H5 Cl2 N O'
_chemical_formula_weight 178.01
_chemical_name_common '3-Chlorocarboxypyridinium Chloride'
_chemical_name_systematic '3-Chlorocarboxypyridinium Chloride'
_space_group_IT_number 14
_symmetry_cell_setting monoclinic
_symmetry_Int_Tables_number 14
_symmetry_space_group_name_Hall '-P 2yn'
_symmetry_space_group_name_H-M 'P 1 21/n 1'
_atom_sites_solution_hydrogens geom
_atom_sites_solution_primary direct
_atom_sites_solution_secondary difmap
_audit_creation_method SHELXL-97
_cell_angle_alpha 90.00
_cell_angle_beta 95.990(3)
_cell_angle_gamma 90.00
_cell_formula_units_Z 4
_cell_length_a 7.2695(5)
_cell_length_b 4.9453(3)
_cell_length_c 20.2207(16)
_cell_measurement_reflns_used 1361
_cell_measurement_temperature 173(2)
_cell_measurement_theta_max 25
_cell_measurement_theta_min 7
_cell_volume 722.96(9)
_computing_cell_refinement DENZO-SMN
_computing_data_collection Collect
_computing_data_reduction DENZO-SMN
_computing_molecular_graphics Platon
_computing_publication_material 'SHELXL-97 (Sheldrick, 1997)'
_computing_structure_refinement 'SHELXL-97 (Sheldrick, 1997)'
_computing_structure_solution 'SHELXS-97 (Sheldrick, 1990)'
_diffrn_ambient_temperature 173(2)
_diffrn_measured_fraction_theta_full 0.996
_diffrn_measured_fraction_theta_max 0.996
_diffrn_measurement_device_type 'Nonius KappaCCD'
_diffrn_measurement_method 'Rotation in phi and omega, 1 deg.'
_diffrn_radiation_monochromator graphite
_diffrn_radiation_source 'fine-focus sealed tube'
_diffrn_radiation_type MoK\a
_diffrn_radiation_wavelength 0.71073
_diffrn_reflns_av_R_equivalents 0.0281
_diffrn_reflns_av_sigmaI/netI 0.0496
_diffrn_reflns_limit_h_max 8
_diffrn_reflns_limit_h_min -8
_diffrn_reflns_limit_k_max 5
_diffrn_reflns_limit_k_min -5
_diffrn_reflns_limit_l_max 24
_diffrn_reflns_limit_l_min -23
_diffrn_reflns_number 2054
_diffrn_reflns_theta_full 24.98
_diffrn_reflns_theta_max 24.98
_diffrn_reflns_theta_min 3.09
_exptl_absorpt_coefficient_mu 0.819
_exptl_absorpt_correction_type none
_exptl_crystal_colour Colorless
_exptl_crystal_density_diffrn 1.635
_exptl_crystal_density_meas ?
_exptl_crystal_density_method 'not measured'
_exptl_crystal_description Plates
_exptl_crystal_F_000 360
_exptl_crystal_size_max 0.20
_exptl_crystal_size_mid 0.20
_exptl_crystal_size_min 0.05
_refine_diff_density_max 0.242
_refine_diff_density_min -0.235
_refine_diff_density_rms 0.063
_refine_ls_extinction_method none
_refine_ls_goodness_of_fit_ref 1.040
_refine_ls_hydrogen_treatment riding
_refine_ls_matrix_type full
_refine_ls_number_parameters 91
_refine_ls_number_reflns 1269
_refine_ls_number_restraints 0
_refine_ls_restrained_S_all 1.040
_refine_ls_R_factor_all 0.0496
_refine_ls_R_factor_gt 0.0357
_refine_ls_shift/su_max 0.000
_refine_ls_shift/su_mean 0.000
_refine_ls_structure_factor_coef Fsqd
_refine_ls_weighting_details 'calc w=1/[\s^2^(Fo^2^)+(0.0395P)^2^+0.3035P] where P=(Fo^2^+2Fc^2^)/3'
_refine_ls_weighting_scheme calc
_refine_ls_wR_factor_gt 0.0830
_refine_ls_wR_factor_ref 0.0896
_reflns_number_gt 1021
_reflns_number_total 1269
_reflns_threshold_expression >2sigma(I)
_cod_data_source_file b307875b.txt
_cod_data_source_block 1b
_cod_depositor_comments
;
The following automatic conversions were performed:
'_symmetry_cell_setting' value 'Monoclinic' changed to 'monoclinic'
according to '/home/saulius/struct/CIF-dictionaries/cif_core.dic'
dictionary named 'cif_core.dic' version 2.4.1 from 2010-06-29.

Automatic conversion script
Id: cif_fix_enum 1527 2010-12-29 10:47:43Z saulius 

The following automatic conversions were performed:

'_exptl_crystal_density_meas' value 'none' was changed to '?' - the
value is perceived as not measured.

Automatic conversion script
Id: cif_fix_values 3008 2015-01-20 13:52:24Z robertas 
;
_cod_original_sg_symbol_H-M P2(1)/n
_cod_database_code 7204730

loop_
_symmetry_equiv_pos_as_xyz
'x, y, z'
'-x+1/2, y+1/2, -z+1/2'
'-x, -y, -z'
'x-1/2, -y-1/2, z-1/2'

loop_
_atom_site_label
_atom_site_type_symbol
_atom_site_fract_x
_atom_site_fract_y
_atom_site_fract_z
_atom_site_U_iso_or_equiv
_atom_site_adp_type
_atom_site_occupancy
_atom_site_symmetry_multiplicity
_atom_site_calc_flag
_atom_site_refinement_flags
_atom_site_disorder_assembly
_atom_site_disorder_group
C2 C 0.0952(4) 0.1082(6) 0.68825(13) 0.0258(6) Uani 1 1 d . . .
C4 C 0.1907(3) 0.2840(5) 0.64276(13) 0.0211(6) Uani 1 1 d . . .
C5 C 0.0977(3) 0.4779(5) 0.60339(12) 0.0223(6) Uani 1 1 d . . .
H5 H -0.0499 0.5030 0.6034 0.027 Uiso 1 1 calc R . .
C7 C 0.3774(4) 0.6129(6) 0.56352(13) 0.0266(6) Uani 1 1 d . . .
H7 H 0.4485 0.7459 0.5323 0.032 Uiso 1 1 calc R . .
C8 C 0.4745(4) 0.4210(6) 0.60162(14) 0.0278(6) Uani 1 1 d . . .
H8 H 0.6224 0.4029 0.6010 0.033 Uiso 1 1 calc R . .
C9 C 0.3804(4) 0.2495(6) 0.64125(13) 0.0264(6) Uani 1 1 d . . .
H9 H 0.4534 0.0923 0.6703 0.032 Uiso 1 1 calc R . .
Cl1 Cl -0.10587(9) 0.25232(16) 0.71624(4) 0.0358(2) Uani 1 1 d . . .
Cl10 Cl 0.20156(8) 1.06572(13) 0.45238(3) 0.0274(2) Uani 1 1 d . . .
N6 N 0.1936(3) 0.6355(4) 0.56499(11) 0.0233(5) Uani 1 1 d . . .
H6 H 0.1254 0.7753 0.5363 0.028 Uiso 1 1 calc R . .
O3 O 0.1494(3) -0.1065(4) 0.70811(10) 0.0335(5) Uani 1 1 d . . .

loop_
_atom_site_aniso_label
_atom_site_aniso_U_11
_atom_site_aniso_U_22
_atom_site_aniso_U_33
_atom_site_aniso_U_23
_atom_site_aniso_U_13
_atom_site_aniso_U_12
C2 0.0284(14) 0.0262(16) 0.0223(15) -0.0032(12) 0.0007(11) -0.0057(12)
C4 0.0245(13) 0.0178(13) 0.0209(14) -0.0027(11) 0.0015(11) -0.0004(11)
C5 0.0233(13) 0.0224(13) 0.0212(14) -0.0020(11) 0.0014(11) -0.0016(11)
C7 0.0279(14) 0.0276(15) 0.0250(15) -0.0047(12) 0.0053(11) -0.0034(12)
C8 0.0225(13) 0.0328(16) 0.0280(15) -0.0017(13) 0.0018(11) 0.0014(12)
C9 0.0263(14) 0.0274(14) 0.0248(15) -0.0034(12) -0.0012(11) 0.0055(12)
Cl1 0.0288(4) 0.0448(5) 0.0355(4) -0.0009(3) 0.0109(3) -0.0039(3)
Cl10 0.0221(3) 0.0263(4) 0.0341(4) 0.0055(3) 0.0037(3) 0.0023(3)
N6 0.0259(11) 0.0202(11) 0.0233(12) 0.0017(9) -0.0006(9) 0.0025(9)
O3 0.0473(13) 0.0234(11) 0.0296(12) 0.0043(9) 0.0030(9) -0.0026(9)

loop_
_atom_type_symbol
_atom_type_description
_atom_type_scat_dispersion_real
_atom_type_scat_dispersion_imag
_atom_type_scat_source
C C 0.0033 0.0016 'International Tables Vol C Tables 4.2.6.8 and 6.1.1.4'
H H 0.0000 0.0000 'International Tables Vol C Tables 4.2.6.8 and 6.1.1.4'
Cl Cl 0.1484 0.1585 'International Tables Vol C Tables 4.2.6.8 and 6.1.1.4'
N N 0.0061 0.0033 'International Tables Vol C Tables 4.2.6.8 and 6.1.1.4'
O O 0.0106 0.0060 'International Tables Vol C Tables 4.2.6.8 and 6.1.1.4'

loop_
_geom_angle_atom_site_label_1
_geom_angle_atom_site_label_2
_geom_angle_atom_site_label_3
_geom_angle
_geom_angle_site_symmetry_1
_geom_angle_site_symmetry_3
_geom_angle_publ_flag
O3 C2 C4 124.8(3) . . ?
O3 C2 Cl1 120.5(2) . . ?
C4 C2 Cl1 114.6(2) . . ?
C5 C4 C9 120.0(2) . . ?
C5 C4 C2 122.1(2) . . ?
C9 C4 C2 117.9(2) . . ?
N6 C5 C4 118.9(2) . . ?
N6 C5 H5 120.5 . . ?
C4 C5 H5 120.5 . . ?
N6 C7 C8 120.0(2) . . ?
N6 C7 H7 120.0 . . ?
C8 C7 H7 120.0 . . ?
C7 C8 C9 119.3(2) . . ?
C7 C8 H8 120.4 . . ?
C9 C8 H8 120.4 . . ?
C4 C9 C8 119.0(2) . . ?
C4 C9 H9 120.5 . . ?
C8 C9 H9 120.5 . . ?
C7 N6 C5 122.8(2) . . ?
C7 N6 H6 118.6 . . ?
C5 N6 H6 118.6 . . ?

loop_
_geom_bond_atom_site_label_1
_geom_bond_atom_site_label_2
_geom_bond_distance
_geom_bond_site_symmetry_2
_geom_bond_publ_flag
C2 O3 1.188(3) . ?
C2 C4 1.489(4) . ?
C2 Cl1 1.771(3) . ?
C4 C5 1.378(4) . ?
C4 C9 1.393(4) . ?
C5 N6 1.345(3) . ?
C5 H5 1.0800 . ?
C7 N6 1.344(3) . ?
C7 C8 1.371(4) . ?
C7 H7 1.0800 . ?
C8 C9 1.395(4) . ?
C8 H8 1.0800 . ?
C9 H9 1.0800 . ?
N6 H6 1.0000 . ?

loop_
_geom_torsion_atom_site_label_1
_geom_torsion_atom_site_label_2
_geom_torsion_atom_site_label_3
_geom_torsion_atom_site_label_4
_geom_torsion
_geom_torsion_site_symmetry_1
_geom_torsion_site_symmetry_2
_geom_torsion_site_symmetry_3
_geom_torsion_site_symmetry_4
_geom_torsion_publ_flag
O3 C2 C4 C5 156.9(3) . . . . ?
Cl1 C2 C4 C5 -26.8(3) . . . . ?
O3 C2 C4 C9 -23.7(4) . . . . ?
Cl1 C2 C4 C9 152.6(2) . . . . ?
C9 C4 C5 N6 -1.4(4) . . . . ?
C2 C4 C5 N6 177.9(2) . . . . ?
N6 C7 C8 C9 0.5(4) . . . . ?
C5 C4 C9 C8 2.7(4) . . . . ?
C2 C4 C9 C8 -176.7(2) . . . . ?
C7 C8 C9 C4 -2.2(4) . . . . ?
C8 C7 N6 C5 0.8(4) . . . . ?
C4 C5 N6 C7 -0.3(4) . . . . ?

loop_
_cod_related_entry_id
_cod_related_entry_database
_cod_related_entry_code
1 ChemSpider 79790
